data_1531068
loop_
_publ_author_name
'Aleshina, L.A.'
'Loginova, S.V.'

_publ_section_title
;
 Rietveld analysis of X-ray diffraction pattern from beta-(Ta2 O5) oxide
;
_journal_name_full Kristallografiya
_journal_page_first 460
_journal_page_last 464
_journal_volume 47
_journal_year 2002
_chemical_formula_sum 'O5 Ta2'
_chemical_name_systematic 'Ta2 O5'
_space_group_IT_number 49
_symmetry_space_group_name_Hall '-P 2 2c'
_symmetry_space_group_name_H-M 'P c c m'
_cell_angle_alpha 90
_cell_angle_beta 90
_cell_angle_gamma 90
_cell_formula_units_Z 2
_cell_length_a 6.217
_cell_length_b 3.677
_cell_length_c 7.794
_cell_volume 178.170
_citation_journal_id_ASTM KRISAJ
_cod_data_source_file Aleshina_KRISAJ_2002_735.cif
_cod_data_source_block O5Ta2
_cod_original_cell_volume 178.1701
_cod_database_code 1531068

loop_
_symmetry_equiv_pos_as_xyz
x,y,z
-x,-y,z
x,-y,-z+1/2
-x,y,-z+1/2
-x,-y,-z
x,y,-z
-x,y,z-1/2
x,-y,z-1/2

loop_
_atom_site_label
_atom_site_type_symbol
_atom_site_fract_x
_atom_site_fract_y
_atom_site_fract_z
_atom_site_occupancy
_atom_site_U_iso_or_equiv
O2 O-2 0.319 -0.002 0 1 0.0
O4 O-2 0.5 0.5 0.25 1 0.0
Ta2 Ta+5 0.5 0.5 0 1 0.0
O1 O-2 0 0.5 0 1 0.0
Ta1 Ta+5 0 0 0 1 0.0
O3 O-2 0 0 0.25 1 0.0
